data_4323453
loop_
_publ_author_name
'Roland Fleischer'
'Dietmar Stalke'

_publ_contact_author 'Prof. Dr. Dietmar Stalke'
_publ_contact_author_email dstalke@chemie.uni-wuerzburg.de
_publ_section_title
;
 Syntheses and Structures of [(THF)nM{(NSiMe3)2PPh2}2] Complexes (M = Be,
 Mg, Ca, Sr, Ba;n= 0-2): Deviation of Alkaline Earth Metal Cations from
 the Plane of an Anionic Ligand
;
_journal_name_full 'Inorganic Chemistry'
_journal_page_first 2413
_journal_page_last 2419
_journal_paper_doi 10.1021/ic9613117
_journal_volume 36
_journal_year 1997
_chemical_formula_sum 'C44 H72 N4 O2 P2 Si4 Sr'
_chemical_formula_weight 950.98
_chemical_melting_point 155
_chemical_name_systematic
;
 Strontium-N,N'-Bis(trimethylsilyl)-aminodiphenylphosphinimid
;
_space_group_IT_number 14
_symmetry_cell_setting monoclinic
_symmetry_space_group_name_Hall '-P 2yn'
_symmetry_space_group_name_H-M 'P 1 21/n 1'
_atom_sites_solution_hydrogens geom
_atom_sites_solution_primary direct
_atom_sites_solution_secondary difmap
_audit_creation_method SHELXL
_cell_angle_alpha 90.00
_cell_angle_beta 92.829(8)
_cell_angle_gamma 90.00
_cell_formula_units_Z 4
_cell_length_a 11.1950(10)
_cell_length_b 24.929(3)
_cell_length_c 18.388(2)
_cell_measurement_reflns_used 54
_cell_measurement_temperature 153(2)
_cell_measurement_theta_max 12.5
_cell_measurement_theta_min 10
_cell_volume 5125.5(9)
_computing_cell_refinement DIF4
_computing_data_collection DIF4
_computing_data_reduction REDU4
_computing_molecular_graphics SHELXTL-Plus
_computing_publication_material SHELXTL-Plus
_computing_structure_refinement 'SHELXL-93 (Sheldrick, 1993)'
_computing_structure_solution 'SHELXS-86 (Sheldrick, 1990)'
_diffrn_ambient_temperature 153(2)
_diffrn_measurement_device STOE-AED
_diffrn_measurement_method 'profile-fitted on 2theta/omega'
_diffrn_radiation_monochromator graphite
_diffrn_radiation_source 'fine-focus sealed tube'
_diffrn_radiation_type MoKa
_diffrn_radiation_wavelength 0.71073
_diffrn_reflns_av_R_equivalents 0.0376
_diffrn_reflns_av_sigmaI/netI 0.0445
_diffrn_reflns_limit_h_max 12
_diffrn_reflns_limit_h_min -12
_diffrn_reflns_limit_k_max 26
_diffrn_reflns_limit_k_min -1
_diffrn_reflns_limit_l_max 19
_diffrn_reflns_limit_l_min 0
_diffrn_reflns_number 7174
_diffrn_reflns_theta_max 22.56
_diffrn_reflns_theta_min 4.06
_diffrn_standards_decay_% 0
_diffrn_standards_interval_time 90
_diffrn_standards_number 3
_exptl_absorpt_coefficient_mu 1.245
_exptl_absorpt_correction_T_max 0.955
_exptl_absorpt_correction_T_min 0.791
_exptl_absorpt_correction_type empirical
_exptl_crystal_colour colourless
_exptl_crystal_density_diffrn 1.232
_exptl_crystal_description blocks
_exptl_crystal_F_000 2016
_exptl_crystal_size_max 0.3
_exptl_crystal_size_mid 0.2
_exptl_crystal_size_min 0.2
_refine_diff_density_max .287
_refine_diff_density_min -.303
_refine_diff_density_rms .055
_refine_ls_extinction_method none
_refine_ls_goodness_of_fit_all 1.033
_refine_ls_goodness_of_fit_obs 1.063
_refine_ls_hydrogen_treatment 'riding model'
_refine_ls_matrix_type full
_refine_ls_number_parameters 564
_refine_ls_number_reflns 6697
_refine_ls_number_restraints 279
_refine_ls_restrained_S_all 1.232
_refine_ls_restrained_S_obs 1.049
_refine_ls_R_factor_all 0.0583
_refine_ls_R_factor_obs 0.0346
_refine_ls_shift/esd_max 0.001
_refine_ls_shift/esd_mean 0.000
_refine_ls_structure_factor_coef Fsqd
_refine_ls_weighting_details 'w=1/[s^2^(Fo^2^)+( 0.0307P)^2^+5.4717P] where P=(Fo^2^+2Fc^2^)/3'
_refine_ls_weighting_scheme calc
_refine_ls_wR_factor_all 0.1003
_refine_ls_wR_factor_obs 0.0745
_reflns_number_observed 5218
_reflns_number_total 6701
_reflns_observed_criterion >2sigma(I)
_cod_data_source_file ic9613117_5.cif
_cod_data_source_block sirnpn
_cod_depositor_comments
;
The following automatic conversions were performed:

'_refine_ls_weighting_scheme' value 'calc w=1/[s^2^(Fo^2^)+(
0.0307P)^2^+5.4717P] where P=(Fo^2^+2Fc^2^)/3' was changed to 'calc'.
New tag '_refine_ls_weighting_details' was created. The value of the
new tag was set to 'w=1/[s^2^(Fo^2^)+( 0.0307P)^2^+5.4717P] where
P=(Fo^2^+2Fc^2^)/3'.

Automatic conversion script
Id: cif_fix_values 3143 2015-03-26 13:38:13Z robertas 
;
_cod_database_code 4323453

loop_
_symmetry_equiv_pos_as_xyz
'x, y, z'
'-x+1/2, y+1/2, -z+1/2'
'-x, -y, -z'
'x-1/2, -y-1/2, z-1/2'

loop_
_atom_site_aniso_label
_atom_site_aniso_U_11
_atom_site_aniso_U_22
_atom_site_aniso_U_33
_atom_site_aniso_U_23
_atom_site_aniso_U_13
_atom_site_aniso_U_12
Sr1 0.0176(2) 0.0186(2) 0.0228(2) 0.00084(14) 0.00339(12) 0.00063(13)
P1 0.0205(5) 0.0199(4) 0.0205(5) 0.0000(4) 0.0031(3) -0.0015(4)
N1 0.027(2) 0.0200(15) 0.026(2) -0.0010(12) 0.0096(12) -0.0016(12)
Si1 0.0352(6) 0.0255(5) 0.0295(6) -0.0020(4) 0.0137(4) 0.0026(4)
C1 0.032(2) 0.049(2) 0.035(2) 0.001(2) 0.013(2) 0.006(2)
C2 0.069(3) 0.035(2) 0.054(3) -0.004(2) 0.030(2) 0.010(2)
C3 0.049(2) 0.049(3) 0.030(2) -0.008(2) 0.013(2) -0.008(2)
N2 0.0230(15) 0.0223(15) 0.0197(14) 0.0016(12) 0.0050(11) -0.0020(12)
Si2 0.0276(5) 0.0241(5) 0.0230(5) -0.0008(4) 0.0082(4) -0.0017(4)
C4 0.036(2) 0.045(2) 0.035(2) -0.003(2) 0.013(2) -0.004(2)
C5 0.067(3) 0.032(2) 0.032(2) -0.004(2) 0.021(2) -0.006(2)
C6 0.040(2) 0.049(2) 0.025(2) 0.002(2) 0.006(2) 0.001(2)
C7 0.028(2) 0.023(2) 0.020(2) -0.0025(14) 0.0010(14) 0.0004(15)
C8 0.037(2) 0.034(2) 0.043(2) -0.003(2) -0.002(2) 0.004(2)
C9 0.055(3) 0.044(3) 0.061(3) 0.000(2) -0.024(2) 0.016(2)
C10 0.098(4) 0.029(2) 0.044(3) 0.006(2) -0.030(3) 0.006(3)
C11 0.092(4) 0.026(2) 0.028(2) 0.001(2) -0.006(2) -0.016(2)
C12 0.044(2) 0.024(2) 0.025(2) 0.000(2) -0.001(2) -0.006(2)
C13 0.024(2) 0.027(2) 0.020(2) 0.0072(15) 0.0008(14) -0.007(2)
C14 0.031(2) 0.029(2) 0.033(2) 0.003(2) -0.002(2) -0.005(2)
C15 0.030(2) 0.043(3) 0.054(3) 0.011(2) -0.011(2) -0.002(2)
C16 0.037(2) 0.053(3) 0.041(2) 0.011(2) -0.014(2) -0.017(2)
C17 0.054(3) 0.040(2) 0.027(2) -0.001(2) -0.006(2) -0.017(2)
C18 0.038(2) 0.032(2) 0.028(2) -0.002(2) -0.001(2) -0.006(2)
P2 0.0195(5) 0.0200(5) 0.0215(5) -0.0007(4) 0.0020(4) 0.0026(4)
N3 0.0210(15) 0.0184(15) 0.0237(15) 0.0003(11) -0.0021(11) 0.0029(11)
Si3 0.0244(5) 0.0229(5) 0.0251(5) -0.0037(4) -0.0027(4) 0.0006(4)
C19 0.030(2) 0.041(2) 0.050(2) -0.010(2) 0.005(2) -0.010(2)
C20 0.035(2) 0.037(2) 0.040(2) -0.016(2) -0.003(2) 0.000(2)
C21 0.043(2) 0.039(2) 0.040(2) -0.003(2) -0.017(2) 0.003(2)
N4 0.0193(15) 0.0201(14) 0.0230(15) 0.0008(12) 0.0003(11) 0.0019(12)
Si4 0.0201(5) 0.0278(5) 0.0257(5) -0.0019(4) -0.0010(4) -0.0006(4)
C22 0.025(2) 0.041(2) 0.056(3) -0.007(2) 0.004(2) -0.002(2)
C23 0.044(2) 0.049(3) 0.032(2) 0.003(2) -0.009(2) 0.010(2)
C24 0.032(2) 0.038(2) 0.034(2) -0.010(2) 0.001(2) -0.006(2)
C25 0.016(2) 0.024(2) 0.026(2) -0.0003(15) -0.0043(14) -0.0007(14)
C26 0.031(2) 0.027(2) 0.035(2) -0.002(2) 0.008(2) -0.001(2)
C27 0.038(2) 0.038(2) 0.040(2) 0.003(2) 0.012(2) -0.007(2)
C28 0.040(2) 0.032(2) 0.046(2) 0.012(2) 0.002(2) -0.005(2)
C29 0.045(2) 0.021(2) 0.045(2) 0.002(2) -0.004(2) 0.003(2)
C30 0.033(2) 0.027(2) 0.028(2) -0.002(2) 0.001(2) 0.001(2)
C31 0.024(2) 0.018(2) 0.028(2) -0.0034(15) 0.0039(15) 0.0008(14)
C32 0.028(2) 0.031(2) 0.032(2) 0.001(2) 0.004(2) 0.005(2)
C33 0.021(2) 0.040(2) 0.045(2) 0.002(2) 0.005(2) 0.007(2)
C34 0.030(2) 0.043(2) 0.049(3) 0.000(2) 0.018(2) 0.004(2)
C35 0.040(2) 0.048(2) 0.032(2) 0.003(2) 0.013(2) 0.003(2)
C36 0.029(2) 0.027(2) 0.029(2) 0.002(2) 0.002(2) 0.002(2)
O1 0.0330(14) 0.042(2) 0.0331(14) 0.0019(12) 0.0116(11) -0.0024(12)
C37 0.030(2) 0.049(2) 0.039(2) -0.004(2) 0.006(2) -0.007(2)
C38 0.043(4) 0.036(5) 0.049(4) 0.005(4) 0.017(3) 0.006(4)
C39 0.032(4) 0.046(5) 0.055(4) 0.002(4) 0.018(3) -0.005(3)
C40 0.040(5) 0.086(8) 0.043(4) -0.002(5) 0.005(3) -0.030(5)
C38' 0.044(9) 0.041(9) 0.036(6) -0.007(6) 0.018(6) -0.006(7)
C39' 0.051(10) 0.041(9) 0.047(7) 0.004(6) 0.011(7) -0.018(7)
C40' 0.041(9) 0.038(8) 0.032(6) -0.002(6) -0.007(6) 0.002(6)
O2 0.0238(13) 0.041(2) 0.050(2) 0.0058(12) -0.0040(12) 0.0051(11)
C41 0.039(2) 0.044(2) 0.048(2) 0.009(2) 0.000(2) -0.002(2)
C42 0.047(3) 0.045(3) 0.066(3) 0.008(2) -0.007(2) 0.010(2)
C43 0.033(2) 0.070(3) 0.080(3) 0.015(3) 0.004(2) 0.009(2)
C44 0.029(5) 0.052(7) 0.039(7) 0.009(6) -0.009(5) -0.004(4)
C44' 0.025(4) 0.041(5) 0.048(8) -0.002(5) -0.007(5) -0.003(3)

loop_
_atom_site_label
_atom_site_type_symbol
_atom_site_fract_x
_atom_site_fract_y
_atom_site_fract_z
_atom_site_U_iso_or_equiv
_atom_site_thermal_displace_type
_atom_site_occupancy
_atom_site_calc_flag
_atom_site_refinement_flags
_atom_site_disorder_group
Sr1 Sr 0.45118(3) 0.162948(12) 0.25243(2) 0.01959(10) Uani 1 d . .
P1 P 0.53903(7) 0.28555(3) 0.24347(4) 0.0202(2) Uani 1 d . .
N1 N 0.4441(2) 0.26530(10) 0.29820(14) 0.0241(6) Uani 1 d . .
Si1 Si 0.37716(9) 0.29336(4) 0.36986(5) 0.0297(2) Uani 1 d . .
C1 C 0.2278(3) 0.2603(2) 0.3750(2) 0.0387(9) Uani 1 d . .
H1A H 0.1788(8) 0.2683(8) 0.3306(6) 0.058 Uiso 1 calc R .
H1B H 0.1877(9) 0.2739(7) 0.4175(7) 0.058 Uiso 1 calc R .
H1C H 0.2385(3) 0.2214(2) 0.3794(13) 0.058 Uiso 1 calc R .
C2 C 0.3453(4) 0.36711(15) 0.3650(2) 0.0518(11) Uani 1 d . .
H2A H 0.3107(22) 0.3788(3) 0.4103(6) 0.078 Uiso 1 calc R .
H2B H 0.2886(18) 0.3744(2) 0.3239(9) 0.078 Uiso 1 calc R .
H2C H 0.4198(5) 0.3867(2) 0.3584(14) 0.078 Uiso 1 calc R .
C3 C 0.4671(3) 0.2837(2) 0.4568(2) 0.0423(10) Uani 1 d . .
H3A H 0.4254(11) 0.3000(9) 0.4968(3) 0.063 Uiso 1 calc R .
H3B H 0.5455(9) 0.3007(8) 0.4531(5) 0.063 Uiso 1 calc R .
H3C H 0.4778(18) 0.2452(2) 0.4661(7) 0.063 Uiso 1 calc R .
N2 N 0.5616(2) 0.23951(10) 0.18604(13) 0.0215(6) Uani 1 d . .
Si2 Si 0.61138(8) 0.24220(4) 0.10012(5) 0.0247(2) Uani 1 d . .
C4 C 0.7577(3) 0.2776(2) 0.0937(2) 0.0383(9) Uani 1 d . .
H4A H 0.7469(5) 0.3160(2) 0.1031(12) 0.057 Uiso 1 calc R .
H4B H 0.7870(10) 0.2727(8) 0.0447(4) 0.057 Uiso 1 calc R .
H4C H 0.8159(7) 0.2627(6) 0.1297(9) 0.057 Uiso 1 calc R .
C5 C 0.6345(4) 0.17182(14) 0.0710(2) 0.0433(10) Uani 1 d . .
H5A H 0.6633(21) 0.17146(15) 0.0215(5) 0.065 Uiso 1 calc R .
H5B H 0.5586(6) 0.1522(3) 0.0717(13) 0.065 Uiso 1 calc R .
H5C H 0.6937(16) 0.1546(3) 0.1043(8) 0.065 Uiso 1 calc R .
C6 C 0.5033(3) 0.2746(2) 0.0335(2) 0.0379(9) Uani 1 d . .
H6A H 0.5367(9) 0.2748(8) -0.0148(3) 0.057 Uiso 1 calc R .
H6B H 0.4884(16) 0.3116(3) 0.0488(7) 0.057 Uiso 1 calc R .
H6C H 0.4280(8) 0.2545(5) 0.0314(9) 0.057 Uiso 1 calc R .
C7 C 0.4932(3) 0.34763(13) 0.1978(2) 0.0235(8) Uani 1 d . .
C8 C 0.3724(3) 0.35814(15) 0.1832(2) 0.0382(9) Uani 1 d . .
H8 H 0.3140(3) 0.33463(15) 0.2014(2) 0.046 Uiso 1 calc R .
C9 C 0.3364(4) 0.4024(2) 0.1427(2) 0.0542(12) Uani 1 d . .
H9 H 0.2536(4) 0.4098(2) 0.1342(2) 0.065 Uiso 1 calc R .
C10 C 0.4200(5) 0.4357(2) 0.1148(2) 0.0580(13) Uani 1 d . .
H10 H 0.3948(5) 0.4658(2) 0.0864(2) 0.070 Uiso 1 calc R .
C11 C 0.5399(4) 0.42590(15) 0.1276(2) 0.0491(12) Uani 1 d . .
H11 H 0.5975(4) 0.44891(15) 0.1077(2) 0.059 Uiso 1 calc R .
C12 C 0.5761(3) 0.38250(13) 0.1695(2) 0.0312(9) Uani 1 d . .
H12 H 0.6590(3) 0.37627(13) 0.1792(2) 0.037 Uiso 1 calc R .
C13 C 0.6779(3) 0.30496(13) 0.2918(2) 0.0238(8) Uani 1 d . .
C14 C 0.7777(3) 0.27205(14) 0.2914(2) 0.0311(8) Uani 1 d . .
H14 H 0.7758(3) 0.24083(14) 0.2617(2) 0.037 Uiso 1 calc R .
C15 C 0.8799(3) 0.2841(2) 0.3335(2) 0.0425(10) Uani 1 d . .
H15 H 0.9469(3) 0.2607(2) 0.3333(2) 0.051 Uiso 1 calc R .
C16 C 0.8853(4) 0.3295(2) 0.3756(2) 0.0444(10) Uani 1 d . .
H16 H 0.9558(4) 0.3378(2) 0.4042(2) 0.053 Uiso 1 calc R .
C17 C 0.7868(4) 0.3633(2) 0.3760(2) 0.0407(10) Uani 1 d . .
H17 H 0.7900(4) 0.3950(2) 0.4047(2) 0.049 Uiso 1 calc R .
C18 C 0.6847(3) 0.35096(14) 0.3349(2) 0.0326(9) Uani 1 d . .
H18 H 0.6175(3) 0.37419(14) 0.3359(2) 0.039 Uiso 1 calc R .
P2 P 0.59028(7) 0.05116(3) 0.24718(4) 0.0203(2) Uani 1 d . .
N3 N 0.4787(2) 0.06690(10) 0.19525(14) 0.0212(6) Uani 1 d . .
Si3 Si 0.38423(8) 0.03020(4) 0.13957(5) 0.0242(2) Uani 1 d . .
C19 C 0.2526(3) 0.0063(2) 0.1885(2) 0.0401(9) Uani 1 d . .
H19A H 0.2016(11) -0.0158(8) 0.1557(4) 0.060 Uiso 1 calc R .
H19B H 0.2069(12) 0.0373(2) 0.2047(11) 0.060 Uiso 1 calc R .
H19C H 0.2800(3) -0.0150(8) 0.2308(8) 0.060 Uiso 1 calc R .
C20 C 0.4489(3) -0.03115(15) 0.0981(2) 0.0376(9) Uani 1 d . .
H20A H 0.3915(9) -0.0459(5) 0.0614(9) 0.056 Uiso 1 calc R .
H20B H 0.4659(19) -0.0580(4) 0.1361(3) 0.056 Uiso 1 calc R .
H20C H 0.5231(11) -0.0217(2) 0.0751(11) 0.056 Uiso 1 calc R .
C21 C 0.3304(3) 0.07406(15) 0.0628(2) 0.0413(10) Uani 1 d . .
H21A H 0.2673(15) 0.0555(4) 0.0338(8) 0.062 Uiso 1 calc R .
H21B H 0.3970(6) 0.0823(8) 0.0320(8) 0.062 Uiso 1 calc R .
H21C H 0.2985(20) 0.1075(4) 0.0821(2) 0.062 Uiso 1 calc R .
N4 N 0.6221(2) 0.09953(10) 0.30092(13) 0.0208(6) Uani 1 d . .
Si4 Si 0.73632(8) 0.11374(4) 0.36160(5) 0.0246(2) Uani 1 d . .
C22 C 0.8782(3) 0.1309(2) 0.3170(2) 0.0406(10) Uani 1 d . .
H22A H 0.9158(11) 0.0979(2) 0.3002(11) 0.061 Uiso 1 calc R .
H22B H 0.9330(9) 0.1492(8) 0.3521(4) 0.061 Uiso 1 calc R .
H22C H 0.8602(4) 0.1545(8) 0.2753(8) 0.061 Uiso 1 calc R .
C23 C 0.7742(3) 0.0582(2) 0.4274(2) 0.0423(10) Uani 1 d . .
H23A H 0.8458(13) 0.0680(4) 0.4574(9) 0.063 Uiso 1 calc R .
H23B H 0.7895(21) 0.0252(3) 0.4005(2) 0.063 Uiso 1 calc R .
H23C H 0.7072(9) 0.0525(7) 0.4589(9) 0.063 Uiso 1 calc R .
C24 C 0.6919(3) 0.17195(14) 0.4180(2) 0.0347(9) Uani 1 d . .
H24A H 0.7622(5) 0.1857(6) 0.4458(9) 0.052 Uiso 1 calc R .
H24B H 0.6317(15) 0.1604(2) 0.4516(8) 0.052 Uiso 1 calc R .
H24C H 0.6584(18) 0.2003(4) 0.3861(2) 0.052 Uiso 1 calc R .
C25 C 0.5614(3) -0.00966(13) 0.2991(2) 0.0219(7) Uani 1 d . .
C26 C 0.5053(3) -0.00456(14) 0.3647(2) 0.0307(8) Uani 1 d . .
H26 H 0.4871(3) 0.03013(14) 0.3824(2) 0.037 Uiso 1 calc R .
C27 C 0.4759(3) -0.04934(15) 0.4042(2) 0.0386(9) Uani 1 d . .
H27 H 0.4375(3) -0.04528(15) 0.4488(2) 0.046 Uiso 1 calc R .
C28 C 0.5020(3) -0.09967(15) 0.3793(2) 0.0393(9) Uani 1 d . .
H28 H 0.4825(3) -0.13036(15) 0.4069(2) 0.047 Uiso 1 calc R .
C29 C 0.5562(3) -0.10570(14) 0.3146(2) 0.0375(9) Uani 1 d . .
H29 H 0.5731(3) -0.14053(14) 0.2968(2) 0.045 Uiso 1 calc R .
C30 C 0.5860(3) -0.06080(13) 0.2752(2) 0.0290(8) Uani 1 d . .
H30 H 0.6244(3) -0.06525(13) 0.2307(2) 0.035 Uiso 1 calc R .
C31 C 0.7184(3) 0.03157(12) 0.1952(2) 0.0231(8) Uani 1 d . .
C32 C 0.8192(3) 0.00762(14) 0.2292(2) 0.0302(8) Uani 1 d . .
H32 H 0.8194(3) -0.00064(14) 0.2797(2) 0.036 Uiso 1 calc R .
C33 C 0.9180(3) -0.00414(15) 0.1909(2) 0.0353(9) Uani 1 d . .
H33 H 0.9859(3) -0.02042(15) 0.2148(2) 0.042 Uiso 1 calc R .
C34 C 0.9186(3) 0.0077(2) 0.1175(2) 0.0403(10) Uani 1 d . .
H34 H 0.9872(3) -0.0001(2) 0.0910(2) 0.048 Uiso 1 calc R .
C35 C 0.8198(3) 0.0308(2) 0.0830(2) 0.0395(10) Uani 1 d . .
H35 H 0.8201(3) 0.0388(2) 0.0325(2) 0.047 Uiso 1 calc R .
C36 C 0.7202(3) 0.04240(13) 0.1213(2) 0.0282(8) Uani 1 d . .
H36 H 0.6521(3) 0.05800(13) 0.0968(2) 0.034 Uiso 1 calc R .
O1 O 0.3274(2) 0.12496(10) 0.36006(12) 0.0356(6) Uani 1 d DU .
C37 C 0.3672(3) 0.1256(2) 0.4354(2) 0.0390(9) Uani 1 d DU .
H37A H 0.3602(3) 0.1621(2) 0.4561(2) 0.047 Uiso 0.656(13) calc PR 1
H37B H 0.4515(3) 0.1138(2) 0.4414(2) 0.047 Uiso 0.656(13) calc PR 1
H37C H 0.3999(3) 0.1613(2) 0.4494(2) 0.047 Uiso 0.344(13) calc PR 2
H37D H 0.4297(3) 0.0982(2) 0.4454(2) 0.047 Uiso 0.344(13) calc PR 2
C38 C 0.2840(6) 0.0862(4) 0.4725(4) 0.042(2) Uani 0.656(13) d PDU 1
H38A H 0.3099(6) 0.0486(4) 0.4666(4) 0.051 Uiso 0.656(13) calc PR 1
H38B H 0.2786(6) 0.0943(4) 0.5250(4) 0.051 Uiso 0.656(13) calc PR 1
C39 C 0.1676(6) 0.0974(4) 0.4304(4) 0.044(2) Uani 0.656(13) d PDU 1
H39A H 0.1113(6) 0.0670(4) 0.4336(4) 0.053 Uiso 0.656(13) calc PR 1
H39B H 0.1291(6) 0.1304(4) 0.4481(4) 0.053 Uiso 0.656(13) calc PR 1
C40 C 0.2071(8) 0.1045(5) 0.3545(4) 0.056(3) Uani 0.656(13) d PDU 1
H40A H 0.2049(8) 0.0697(5) 0.3285(4) 0.067 Uiso 0.656(13) calc PR 1
H40B H 0.1538(8) 0.1300(5) 0.3274(4) 0.067 Uiso 0.656(13) calc PR 1
C38' C 0.2562(14) 0.1132(7) 0.4763(6) 0.040(4) Uani 0.344(13) d PDU 2
H38C H 0.2759(14) 0.1023(7) 0.5273(6) 0.048 Uiso 0.344(13) calc PR 2
H38D H 0.1995(14) 0.1438(7) 0.4756(6) 0.048 Uiso 0.344(13) calc PR 2
C39' C 0.2104(16) 0.0676(6) 0.4307(7) 0.046(4) Uani 0.344(13) d PDU 2
H39C H 0.2490(16) 0.0336(6) 0.4468(7) 0.055 Uiso 0.344(13) calc PR 2
H39D H 0.1228(16) 0.0639(6) 0.4338(7) 0.055 Uiso 0.344(13) calc PR 2
C40' C 0.2410(14) 0.0808(6) 0.3558(7) 0.037(4) Uani 0.344(13) d PDU 2
H40C H 0.2764(14) 0.0491(6) 0.3324(7) 0.045 Uiso 0.344(13) calc PR 2
H40D H 0.1684(14) 0.0916(6) 0.3266(7) 0.045 Uiso 0.344(13) calc PR 2
O2 O 0.2469(2) 0.17808(10) 0.18218(13) 0.0384(6) Uani 1 d DU .
C41 C 0.2403(3) 0.2226(2) 0.1329(2) 0.0435(10) Uani 1 d DU .
H41A H 0.2471(3) 0.2103(2) 0.0821(2) 0.052 Uiso 1 calc R .
H41B H 0.3052(3) 0.2486(2) 0.1448(2) 0.052 Uiso 1 calc R .
C42 C 0.1204(4) 0.2477(2) 0.1426(2) 0.0531(11) Uani 1 d DU .
H42A H 0.0876(4) 0.2635(2) 0.0965(2) 0.064 Uiso 1 calc R .
H42B H 0.1255(4) 0.2760(2) 0.1805(2) 0.064 Uiso 1 calc R .
C43 C 0.0454(4) 0.2012(2) 0.1659(3) 0.0611(13) Uani 1 d DU .
H43A H -0.0179(4) 0.2135(2) 0.1978(3) 0.073 Uiso 0.47(3) calc PR 3
H43B H 0.0076(4) 0.1826(2) 0.1231(3) 0.073 Uiso 0.47(3) calc PR 3
H43C H 0.0140(4) 0.2080(2) 0.2145(3) 0.073 Uiso 0.53(3) calc PR 4
H43D H -0.0228(4) 0.1952(2) 0.1306(3) 0.073 Uiso 0.53(3) calc PR 4
C44 C 0.1300(8) 0.1659(6) 0.2056(10) 0.040(3) Uani 0.47(3) d PDU 3
H44A H 0.1266(8) 0.1720(6) 0.2587(10) 0.048 Uiso 0.47(3) calc PR 3
H44B H 0.1100(8) 0.1279(6) 0.1952(10) 0.048 Uiso 0.47(3) calc PR 3
C44' C 0.1266(7) 0.1542(3) 0.1684(11) 0.038(3) Uani 0.53(3) d PDU 4
H44C H 0.1218(7) 0.1345(3) 0.1215(11) 0.046 Uiso 0.53(3) calc PR 4
H44D H 0.1070(7) 0.1293(3) 0.2080(11) 0.046 Uiso 0.53(3) calc PR 4

loop_
_atom_type_symbol
_atom_type_description
_atom_type_scat_dispersion_real
_atom_type_scat_dispersion_imag
_atom_type_scat_source
C C .0033 .0016 'International Tables Vol C Tables 4.2.6.8 and 6.1.1.4'
H H .0000 .0000 'International Tables Vol C Tables 4.2.6.8 and 6.1.1.4'
N N .0061 .0033 'International Tables Vol C Tables 4.2.6.8 and 6.1.1.4'
O O .0106 .0060 'International Tables Vol C Tables 4.2.6.8 and 6.1.1.4'
Si Si .0817 .0704 'International Tables Vol C Tables 4.2.6.8 and 6.1.1.4'
P P .1023 .0942 'International Tables Vol C Tables 4.2.6.8 and 6.1.1.4'
Sr Sr -1.5307 3.2498 'International Tables Vol C Tables 4.2.6.8 and 6.1.1.4'

loop_
_geom_angle_atom_site_label_1
_geom_angle_atom_site_label_2
_geom_angle_atom_site_label_3
_geom_angle
_geom_angle_site_symmetry_1
_geom_angle_site_symmetry_3
_geom_angle_publ_flag
O2 Sr1 N4 150.68(8) . . yes
O2 Sr1 N2 94.99(8) . . yes
N4 Sr1 N2 104.30(8) . . yes
O2 Sr1 N3 92.92(8) . . yes
N4 Sr1 N3 59.18(8) . . yes
N2 Sr1 N3 114.20(8) . . yes
O2 Sr1 O1 86.73(8) . . yes
N4 Sr1 O1 85.98(8) . . yes
N2 Sr1 O1 152.76(8) . . yes
N3 Sr1 O1 92.81(8) . . yes
O2 Sr1 N1 88.79(8) . . yes
N4 Sr1 N1 120.09(8) . . yes
N2 Sr1 N1 58.30(8) . . yes
N3 Sr1 N1 172.45(8) . . yes
O1 Sr1 N1 94.63(7) . . yes
O2 Sr1 P2 122.00(6) . . ?
N4 Sr1 P2 29.60(6) . . ?
N2 Sr1 P2 112.38(6) . . ?
N3 Sr1 P2 29.58(6) . . ?
O1 Sr1 P2 89.11(5) . . ?
N1 Sr1 P2 149.18(6) . . ?
O2 Sr1 P1 95.76(6) . . ?
N4 Sr1 P1 111.89(6) . . ?
N2 Sr1 P1 29.34(6) . . ?
N3 Sr1 P1 143.08(6) . . ?
O1 Sr1 P1 123.43(6) . . ?
N1 Sr1 P1 29.37(6) . . ?
P2 Sr1 P1 132.54(2) . . yes
N1 P1 N2 109.05(14) . . yes
N1 P1 C13 111.03(14) . . ?
N2 P1 C13 110.92(15) . . ?
N1 P1 C7 112.41(15) . . ?
N2 P1 C7 110.96(14) . . ?
C13 P1 C7 102.36(14) . . ?
N1 P1 Sr1 56.48(10) . . ?
N2 P1 Sr1 53.61(9) . . ?
C13 P1 Sr1 118.94(10) . . ?
C7 P1 Sr1 138.62(11) . . ?
P1 N1 Si1 134.3(2) . . yes
P1 N1 Sr1 94.15(11) . . ?
Si1 N1 Sr1 130.89(13) . . ?
N1 Si1 C3 111.8(2) . . ?
N1 Si1 C1 106.69(15) . . ?
C3 Si1 C1 110.3(2) . . ?
N1 Si1 C2 117.2(2) . . ?
C3 Si1 C2 105.2(2) . . ?
C1 Si1 C2 105.4(2) . . ?
P1 N2 Si2 131.2(2) . . yes
P1 N2 Sr1 97.05(11) . . ?
Si2 N2 Sr1 130.34(13) . . ?
N2 Si2 C5 106.69(15) . . ?
N2 Si2 C6 113.32(15) . . ?
C5 Si2 C6 108.4(2) . . ?
N2 Si2 C4 113.92(15) . . ?
C5 Si2 C4 107.0(2) . . ?
C6 Si2 C4 107.2(2) . . ?
C8 C7 C12 118.1(3) . . ?
C8 C7 P1 119.9(3) . . ?
C12 C7 P1 121.7(3) . . ?
C9 C8 C7 120.6(4) . . ?
C10 C9 C8 120.0(4) . . ?
C9 C10 C11 120.6(4) . . ?
C10 C11 C12 119.6(4) . . ?
C11 C12 C7 121.1(4) . . ?
C14 C13 C18 118.0(3) . . ?
C14 C13 P1 120.6(3) . . ?
C18 C13 P1 121.2(3) . . ?
C15 C14 C13 120.9(3) . . ?
C16 C15 C14 120.5(4) . . ?
C15 C16 C17 119.4(3) . . ?
C18 C17 C16 120.1(4) . . ?
C17 C18 C13 121.2(4) . . ?
N3 P2 N4 109.45(14) . . yes
N3 P2 C25 111.42(14) . . ?
N4 P2 C25 110.17(14) . . ?
N3 P2 C31 111.50(14) . . ?
N4 P2 C31 111.75(14) . . ?
C25 P2 C31 102.42(14) . . ?
N3 P2 Sr1 55.34(9) . . ?
N4 P2 Sr1 54.11(9) . . ?
C25 P2 Sr1 127.45(11) . . ?
C31 P2 Sr1 130.12(11) . . ?
P2 N3 Si3 132.7(2) . . yes
P2 N3 Sr1 95.09(11) . . ?
Si3 N3 Sr1 130.25(13) . . ?
N3 Si3 C19 111.4(2) . . ?
N3 Si3 C21 107.99(15) . . ?
C19 Si3 C21 108.6(2) . . ?
N3 Si3 C20 116.32(14) . . ?
C19 Si3 C20 105.5(2) . . ?
C21 Si3 C20 106.7(2) . . ?
P2 N4 Si4 135.1(2) . . yes
P2 N4 Sr1 96.29(11) . . ?
Si4 N4 Sr1 128.09(13) . . ?
N4 Si4 C24 108.39(14) . . ?
N4 Si4 C23 114.3(2) . . ?
C24 Si4 C23 105.9(2) . . ?
N4 Si4 C22 112.9(2) . . ?
C24 Si4 C22 108.7(2) . . ?
C23 Si4 C22 106.4(2) . . ?
C30 C25 C26 117.7(3) . . ?
C30 C25 P2 123.8(3) . . ?
C26 C25 P2 118.4(2) . . ?
C27 C26 C25 120.8(3) . . ?
C28 C27 C26 120.2(3) . . ?
C29 C28 C27 120.1(3) . . ?
C28 C29 C30 119.6(3) . . ?
C25 C30 C29 121.6(3) . . ?
C36 C31 C32 118.2(3) . . ?
C36 C31 P2 120.7(2) . . ?
C32 C31 P2 121.1(3) . . ?
C33 C32 C31 120.9(3) . . ?
C32 C33 C34 120.0(3) . . ?
C35 C34 C33 119.9(3) . . ?
C34 C35 C36 120.3(3) . . ?
C35 C36 C31 120.8(3) . . ?
C37 O1 C40 108.6(4) . . ?
C37 O1 C40' 103.5(5) . . ?
C37 O1 Sr1 124.6(2) . . ?
C40 O1 Sr1 126.6(3) . . ?
C40' O1 Sr1 126.7(5) . . ?
O1 C37 C38' 104.7(6) . . ?
O1 C37 C38 104.8(4) . . ?
C39 C38 C37 100.4(5) . . ?
C40 C39 C38 102.3(5) . . ?
O1 C40 C39 107.1(5) . . ?
C39' C38' C37 98.2(9) . . ?
C40' C39' C38' 105.5(9) . . ?
O1 C40' C39' 107.5(8) . . ?
C44 O2 C41 109.6(4) . . ?
C41 O2 C44' 100.7(5) . . ?
C44 O2 Sr1 128.0(6) . . ?
C41 O2 Sr1 116.3(2) . . ?
C44' O2 Sr1 142.8(5) . . ?
O2 C41 C42 105.5(3) . . ?
C41 C42 C43 103.2(3) . . ?
C44 C43 C42 104.4(5) . . ?
C44' C43 C42 105.5(5) . . ?
O2 C44 C43 107.6(6) . . ?
C43 C44' O2 103.7(6) . . ?

loop_
_geom_bond_atom_site_label_1
_geom_bond_atom_site_label_2
_geom_bond_distance
_geom_bond_site_symmetry_2
_geom_bond_publ_flag
Sr1 O2 2.598(2) . yes
Sr1 N4 2.605(2) . yes
Sr1 N2 2.610(2) . yes
Sr1 N3 2.639(3) . yes
Sr1 O1 2.647(2) . yes
Sr1 N1 2.689(3) . yes
Sr1 P2 3.1960(9) . yes
Sr1 P1 3.2173(9) . yes
P1 N1 1.582(3) . yes
P1 N2 1.588(3) . yes
P1 C13 1.818(3) . ?
P1 C7 1.823(3) . ?
N1 Si1 1.698(3) . ?
Si1 C3 1.862(4) . ?
Si1 C1 1.870(4) . ?
Si1 C2 1.874(4) . ?
N2 Si2 1.702(3) . ?
Si2 C5 1.856(4) . ?
Si2 C6 1.863(4) . ?
Si2 C4 1.870(4) . ?
C7 C8 1.390(5) . ?
C7 C12 1.391(5) . ?
C8 C9 1.381(5) . ?
C9 C10 1.369(6) . ?
C10 C11 1.373(6) . ?
C11 C12 1.377(5) . ?
C13 C14 1.386(5) . ?
C13 C18 1.394(5) . ?
C14 C15 1.384(5) . ?
C15 C16 1.371(5) . ?
C16 C17 1.387(5) . ?
C17 C18 1.374(5) . ?
P2 N3 1.584(3) . yes
P2 N4 1.588(3) . yes
P2 C25 1.829(3) . ?
P2 C31 1.829(3) . ?
N3 Si3 1.702(3) . ?
Si3 C19 1.861(4) . ?
Si3 C21 1.863(4) . ?
Si3 C20 1.870(3) . ?
N4 Si4 1.693(3) . ?
Si4 C24 1.865(3) . ?
Si4 C23 1.873(4) . ?
Si4 C22 1.873(4) . ?
C25 C30 1.380(4) . ?
C25 C26 1.392(5) . ?
C26 C27 1.381(5) . ?
C27 C28 1.372(5) . ?
C28 C29 1.370(5) . ?
C29 C30 1.382(5) . ?
C31 C36 1.386(5) . ?
C31 C32 1.398(5) . ?
C32 C33 1.372(5) . ?
C33 C34 1.382(5) . ?
C34 C35 1.374(5) . ?
C35 C36 1.378(5) . ?
O1 C37 1.434(4) . ?
O1 C40 1.438(8) . ?
O1 C40' 1.465(13) . ?
C37 C38' 1.517(12) . ?
C37 C38 1.537(8) . ?
C38 C39 1.509(10) . ?
C39 C40 1.495(9) . ?
C38' C39' 1.49(2) . ?
C39' C40' 1.473(15) . ?
O2 C44 1.430(10) . ?
O2 C41 1.433(4) . ?
O2 C44' 1.482(9) . ?
C41 C42 1.499(5) . ?
C42 C43 1.506(6) . ?
C43 C44 1.461(10) . ?
C43 C44' 1.484(9) . ?
